data_4350671
loop_
_publ_author_name
'Rieb, Julia'
'Raba, Andreas'
'Haslinger, Stefan'
'Kaspar, Manuel'
'P\"othig, Alexander'
'Cokoja, Mirza'
'Basset, Jean-Marie'
'K\"uhn, Fritz E'

_publ_section_title
;
 Synthesis, characterization, and reactivity of furan- and
 thiophene-functionalized bis(N-heterocyclic carbene) complexes of
 iron(II).
;
_journal_issue 18
_journal_name_full 'Inorganic chemistry'
_journal_page_first 9598
_journal_page_last 9606
_journal_paper_doi 10.1021/ic500959m
_journal_volume 53
_journal_year 2014
_chemical_compound_source 'see text'
_chemical_formula_moiety 'C15 H14 N4 O2, 2(F6 P), C2 H3 N'
_chemical_formula_sum 'C17 H17 F12 N5 O2 P2'
_chemical_formula_weight 613.30
_space_group_IT_number 62
_space_group_name_Hall '-P 2ac 2n'
_space_group_name_H-M_alt 'P n m a'
_symmetry_cell_setting orthorhombic
_symmetry_Int_Tables_number 62
_symmetry_space_group_name_Hall '-P 2ac 2n'
_symmetry_space_group_name_H-M 'P n m a'
_atom_sites_solution_hydrogens geom
_atom_sites_solution_primary direct
_atom_sites_solution_secondary difmap
_cell_angle_alpha 90
_cell_angle_beta 90
_cell_angle_gamma 90
_cell_formula_units_Z 4
_cell_length_a 24.2220(9)
_cell_length_b 14.0397(6)
_cell_length_c 6.9906(3)
_cell_measurement_reflns_used 9943
_cell_measurement_temperature 123
_cell_measurement_theta_max 25.3585
_cell_measurement_theta_min 2.2208
_cell_volume 2377.29(17)
_computing_cell_refinement 'SAINT (Bruker, 2008b)'
_computing_data_collection 'APEX II Control Software (Bruker, 2008a)'
_computing_data_reduction 'SAINT (Bruker, 2008b)'
_computing_molecular_graphics 'PLATON (Spek, 2011)'
_computing_publication_material 'PLATON (Spek, 2011), enCIFer (Allen, 2004)'
_computing_structure_refinement 'SHELXL97 (Sheldrick, 2008), SHELXLE (Huebschle, 2011)'
_computing_structure_solution 'SHELXS97 (Sheldrick, 2008)'
_diffrn_ambient_temperature 123
_diffrn_detector ' CCD plate '
_diffrn_detector_area_resol_mean 16
_diffrn_measured_fraction_theta_full 0.995
_diffrn_measured_fraction_theta_max 0.995
_diffrn_measurement_device ' \k-geometry diffractometer '
_diffrn_measurement_device_type ' Bruker APEX-II CCD '
_diffrn_measurement_method ' phi- and omega-rotation '
_diffrn_radiation_monochromator 'MONTEL optic'
_diffrn_radiation_probe x-ray
_diffrn_radiation_source 'rotating anode FR591'
_diffrn_radiation_type MoK\a
_diffrn_radiation_wavelength 0.71073
_diffrn_reflns_av_R_equivalents 0.0689
_diffrn_reflns_av_sigmaI/netI 0.0237
_diffrn_reflns_limit_h_max 29
_diffrn_reflns_limit_h_min -29
_diffrn_reflns_limit_k_max 16
_diffrn_reflns_limit_k_min -16
_diffrn_reflns_limit_l_max 8
_diffrn_reflns_limit_l_min -8
_diffrn_reflns_number 41103
_diffrn_reflns_reduction_process
;
;
_diffrn_reflns_theta_full 25.47
_diffrn_reflns_theta_max 25.47
_diffrn_reflns_theta_min 1.68
_exptl_absorpt_coefficient_mu 0.304
_exptl_absorpt_correction_T_max 0.961
_exptl_absorpt_correction_T_min 0.887
_exptl_absorpt_correction_type multi-scan
_exptl_absorpt_process_details 'SADABS, Bruker, 2008b'
_exptl_crystal_colour yellow
_exptl_crystal_density_diffrn 1.714
_exptl_crystal_density_method 'Not Measured'
_exptl_crystal_description fragment
_exptl_crystal_F_000 1232
_exptl_crystal_size_max 0.410
_exptl_crystal_size_mid 0.230
_exptl_crystal_size_min 0.130
_refine_diff_density_max 0.244
_refine_diff_density_min -0.285
_refine_diff_density_rms 0.046
_refine_ls_extinction_method none
_refine_ls_goodness_of_fit_ref 1.043
_refine_ls_hydrogen_treatment constr
_refine_ls_matrix_type full
_refine_ls_number_parameters 188
_refine_ls_number_reflns 2292
_refine_ls_number_restraints 0
_refine_ls_restrained_S_all 1.043
_refine_ls_R_factor_all 0.0355
_refine_ls_R_factor_gt 0.0264
_refine_ls_shift/su_max 0.000
_refine_ls_shift/su_mean 0.000
_refine_ls_structure_factor_coef Fsqd
_refine_ls_weighting_details 'calc w=1/[\s^2^(Fo^2^)+(0.0314P)^2^+1.2785P] where P=(Fo^2^+2Fc^2^)/3'
_refine_ls_weighting_scheme calc
_refine_ls_wR_factor_gt 0.0651
_refine_ls_wR_factor_ref 0.0700
_reflns_number_gt 1935
_reflns_number_total 2292
_reflns_threshold_expression I>2\s(I)
_cod_data_source_file ic500959m_si_002.cif
_cod_data_source_block compound_1a
_cod_database_code 4350671

loop_
_symmetry_equiv_pos_site_id
_symmetry_equiv_pos_as_xyz
1 x,y,z
2 1/2-x,-y,1/2+z
3 1/2+x,1/2-y,1/2-z
4 -x,1/2+y,-z
5 -x,-y,-z
6 1/2+x,y,1/2-z
7 1/2-x,1/2+y,1/2+z
8 x,1/2-y,z

loop_
_atom_site_aniso_label
_atom_site_aniso_U_11
_atom_site_aniso_U_22
_atom_site_aniso_U_33
_atom_site_aniso_U_23
_atom_site_aniso_U_13
_atom_site_aniso_U_12
O1 0.0220(6) 0.0214(6) 0.0282(6) 0.0087(5) 0.0005(5) 0.0046(5)
N1 0.0149(6) 0.0137(7) 0.0169(6) -0.0010(5) -0.0008(5) -0.0010(5)
N2 0.0169(6) 0.0112(7) 0.0185(6) -0.0011(5) -0.0032(5) -0.0014(5)
C1 0.0150(7) 0.0142(8) 0.0176(7) -0.0021(6) -0.0013(6) -0.0015(6)
C2 0.0209(8) 0.0173(9) 0.0196(7) -0.0012(7) 0.0036(6) -0.0026(6)
C3 0.0185(8) 0.0167(8) 0.0197(7) -0.0018(6) 0.0043(6) 0.0003(6)
C4 0.0193(8) 0.0128(8) 0.0184(7) -0.0007(6) -0.0031(6) 0.0012(6)
C5 0.0269(9) 0.0281(10) 0.0253(8) 0.0045(8) 0.0073(7) 0.0049(7)
C6 0.0402(10) 0.0240(10) 0.0196(8) 0.0044(7) 0.0038(7) -0.0007(8)
C7 0.0369(10) 0.0200(9) 0.0261(8) 0.0079(7) -0.0056(8) 0.0012(7)
C8 0.0228(12) 0.0133(12) 0.0228(11) 0.0000 -0.0077(9) 0.0000
P1 0.0177(3) 0.0138(3) 0.0143(3) 0.0000 -0.0002(2) 0.0000
F1 0.0386(6) 0.0129(5) 0.0326(5) -0.0005(4) -0.0080(4) 0.0026(4)
F2 0.0185(7) 0.0441(10) 0.0279(7) 0.0000 0.0010(6) 0.0000
F3 0.0239(7) 0.0265(8) 0.0154(6) 0.0000 -0.0007(5) 0.0000
F4 0.0191(7) 0.0324(8) 0.0225(6) 0.0000 0.0035(5) 0.0000
F5 0.0312(7) 0.0261(8) 0.0170(6) 0.0000 -0.0040(6) 0.0000
P2 0.0169(3) 0.0230(3) 0.0222(3) -0.0033(2) -0.0002(2) 0.0056(2)
F6 0.0285(5) 0.0342(6) 0.0363(5) 0.0069(5) -0.0002(4) 0.0119(4)
F7 0.0272(5) 0.0441(7) 0.0332(6) -0.0170(5) -0.0033(4) 0.0099(5)
F8 0.0193(5) 0.0336(6) 0.0415(6) -0.0018(5) 0.0039(4) 0.0025(4)
N3 0.0448(15) 0.0311(14) 0.0446(13) 0.0000 -0.0154(12) 0.0000
C9 0.0355(15) 0.0205(13) 0.0308(13) 0.0000 -0.0026(12) 0.0000
C10 0.0308(14) 0.0298(15) 0.0390(14) 0.0000 -0.0064(12) 0.0000

loop_
_atom_site_label
_atom_site_type_symbol
_atom_site_thermal_displace_type
_atom_site_fract_x
_atom_site_fract_y
_atom_site_fract_z
_atom_site_occupancy
_atom_site_U_iso_or_equiv
_atom_site_calc_flag
_atom_site_refinement_flags
O1 O Uani 0.30630(4) 0.56332(8) 0.04902(16) 1.000 0.0239(3) d .
N1 N Uani 0.35278(5) 0.45015(9) 0.22784(17) 1.000 0.0152(4) d .
N2 N Uani 0.37634(5) 0.33548(9) 0.41447(17) 1.000 0.0155(4) d .
C1 C Uani 0.38478(6) 0.37388(11) 0.2430(2) 1.000 0.0156(4) d .
C2 C Uani 0.33731(6) 0.38904(11) 0.5107(2) 1.000 0.0193(5) d .
C3 C Uani 0.32264(6) 0.46087(11) 0.3948(2) 1.000 0.0183(4) d .
C4 C Uani 0.35311(6) 0.51259(11) 0.0710(2) 1.000 0.0168(4) d .
C5 C Uani 0.39071(7) 0.53172(13) -0.0632(2) 1.000 0.0268(5) d .
C6 C Uani 0.36500(7) 0.60111(13) -0.1837(2) 1.000 0.0279(5) d .
C7 C Uani 0.31525(7) 0.61777(12) -0.1112(2) 1.000 0.0277(5) d .
C8 C Uani 0.40421(9) 0.25000 0.4826(3) 1.000 0.0196(7) d S
P1 P Uani 0.26546(2) 0.25000 0.94830(7) 1.000 0.0153(2) d S
F1 F Uani 0.26641(4) 0.36374(7) 0.94859(13) 1.000 0.0280(3) d .
F2 F Uani 0.20187(5) 0.25000 1.00209(19) 1.000 0.0302(5) d S
F3 F Uani 0.28167(5) 0.25000 1.17161(16) 1.000 0.0219(4) d S
F4 F Uani 0.33060(5) 0.25000 0.89638(18) 1.000 0.0247(4) d S
F5 F Uani 0.25099(5) 0.25000 0.72578(17) 1.000 0.0248(4) d S
P2 P Uani 0.00000 0.00000 0.00000 1.000 0.0207(2) d S
F6 F Uani -0.02779(4) 0.08285(8) -0.12485(14) 1.000 0.0330(3) d .
F7 F Uani -0.00198(4) 0.06744(8) 0.18401(14) 1.000 0.0348(3) d .
F8 F Uani 0.05998(4) 0.03981(7) -0.05172(14) 1.000 0.0315(3) d .
N3 N Uani -0.02611(10) 0.25000 0.5065(3) 1.000 0.0402(8) d S
C9 C Uani 0.01399(11) 0.25000 0.5909(4) 1.000 0.0289(8) d S
C10 C Uani 0.06493(10) 0.25000 0.7006(4) 1.000 0.0332(8) d S
H1 H Uiso 0.40940 0.35070 0.14800 1.000 0.0190 c R
H2 H Uiso 0.32350 0.37720 0.63560 1.000 0.0230 c R
H3 H Uiso 0.29660 0.50960 0.42200 1.000 0.0220 c R
H5 H Uiso 0.42660 0.50520 -0.07580 1.000 0.0320 c R
H6 H Uiso 0.38050 0.62980 -0.29440 1.000 0.0340 c R
H7 H Uiso 0.28930 0.66150 -0.16320 1.000 0.0330 c R
H8A H Uiso 0.40480 0.25000 0.62420 1.000 0.0240 c SR
H8B H Uiso 0.44290 0.25000 0.43690 1.000 0.0240 c SR
H10A H Uiso 0.06190 0.29580 0.80590 0.500 0.0500 c RP
H10B H Uiso 0.09570 0.26810 0.61730 0.500 0.0500 c RP
H10C H Uiso 0.07150 0.18620 0.75250 0.500 0.0500 c RP

loop_
_atom_type_symbol
_atom_type_description
_atom_type_scat_dispersion_real
_atom_type_scat_dispersion_imag
_atom_type_scat_source
C C 0.0033 0.0016 ' International Tables Vol C Tables 4.2.6.8 and 6.1.1.4'
H H 0.0000 0.0000 ' International Tables Vol C Tables 4.2.6.8 and 6.1.1.4'
F F 0.0171 0.0103 ' International Tables Vol C Tables 4.2.6.8 and 6.1.1.4'
N N 0.0061 0.0033 ' International Tables Vol C Tables 4.2.6.8 and 6.1.1.4'
O O 0.0106 0.0060 ' International Tables Vol C Tables 4.2.6.8 and 6.1.1.4'
P P 0.1023 0.0942 ' International Tables Vol C Tables 4.2.6.8 and 6.1.1.4'

loop_
_geom_angle_atom_site_label_1
_geom_angle_atom_site_label_2
_geom_angle_atom_site_label_3
_geom_angle
_geom_angle_site_symmetry_1
_geom_angle_site_symmetry_3
_geom_angle_publ_flag
F4 P1 F5 89.74(7) . . yes
F1 P1 F4 89.21(4) 8_555 . yes
F1 P1 F5 90.25(4) 8_555 . yes
F1 P1 F2 90.79(4) . . yes
F1 P1 F3 89.73(4) . . yes
F1 P1 F4 89.21(4) . . yes
F1 P1 F5 90.25(4) . . yes
F1 P1 F1 178.34(6) . 8_555 yes
F2 P1 F3 90.40(7) . . yes
F2 P1 F4 179.24(7) . . yes
F2 P1 F5 91.02(7) . . yes
F1 P1 F2 90.79(4) 8_555 . yes
F3 P1 F4 88.84(7) . . yes
F3 P1 F5 178.58(7) . . yes
F1 P1 F3 89.73(4) 8_555 . yes
F7 P2 F8 90.13(5) 5_555 5_555 yes
F6 P2 F8 90.27(5) 5_555 5_555 yes
F6 P2 F7 90.25(5) 5_555 . yes
F6 P2 F7 89.76(5) . . yes
F6 P2 F8 90.27(5) . . yes
F6 P2 F6 180.00 . 5_555 yes
F6 P2 F7 90.25(5) . 5_555 yes
F6 P2 F8 89.73(5) . 5_555 yes
F7 P2 F8 90.13(5) . . yes
F6 P2 F8 89.73(5) 5_555 . yes
F7 P2 F7 180.00 . 5_555 yes
F7 P2 F8 89.88(5) . 5_555 yes
F6 P2 F7 89.76(5) 5_555 5_555 yes
F7 P2 F8 89.88(5) 5_555 . yes
F8 P2 F8 180.00 . 5_555 yes
C4 O1 C7 104.74(12) . . yes
C1 N1 C4 124.29(12) . . yes
C1 N1 C3 109.18(12) . . yes
C3 N1 C4 126.40(13) . . yes
C1 N2 C8 123.86(14) . . yes
C1 N2 C2 108.85(12) . . yes
C2 N2 C8 127.28(13) . . yes
N1 C1 N2 108.03(12) . . yes
N2 C2 C3 107.22(12) . . yes
N1 C3 C2 106.72(13) . . yes
N1 C4 C5 132.72(14) . . yes
O1 C4 N1 114.47(12) . . yes
O1 C4 C5 112.80(14) . . yes
C4 C5 C6 104.71(14) . . no
C5 C6 C7 106.87(14) . . no
O1 C7 C6 110.88(14) . . yes
N2 C8 N2 110.91(16) . 8_555 yes
N1 C1 H1 126.00 . . no
N2 C1 H1 126.00 . . no
C3 C2 H2 126.00 . . no
N2 C2 H2 126.00 . . no
N1 C3 H3 127.00 . . no
C2 C3 H3 127.00 . . no
C6 C5 H5 128.00 . . no
C4 C5 H5 128.00 . . no
C5 C6 H6 127.00 . . no
C7 C6 H6 127.00 . . no
O1 C7 H7 125.00 . . no
C6 C7 H7 125.00 . . no
N2 C8 H8B 109.00 8_555 . no
N2 C8 H8A 109.00 . . no
N2 C8 H8B 109.00 . . no
H8A C8 H8B 108.00 . . no
N2 C8 H8A 109.00 8_555 . no
N3 C9 C10 179.4(3) . . yes
C9 C10 H10A 109.00 . . no
C9 C10 H10B 109.00 . . no
C9 C10 H10C 109.00 . . no
C9 C10 H10A 109.00 . 8_555 no
C9 C10 H10B 109.00 . 8_555 no
C9 C10 H10C 109.00 . 8_555 no
H10A C10 H10B 109.00 . . no
H10A C10 H10C 110.00 . . no
H10A C10 H10A 82.00 . 8_555 no
H10A C10 H10B 132.00 . 8_555 no
H10A C10 H10C 30.00 . 8_555 no
H10B C10 H10C 110.00 . . no
H10A C10 H10B 132.00 8_555 . no
H10B C10 H10B 30.00 . 8_555 no
H10B C10 H10C 82.00 . 8_555 no
H10A C10 H10C 30.00 8_555 . no
H10B C10 H10C 82.00 8_555 . no
H10C C10 H10C 132.00 . 8_555 no
H10A C10 H10B 109.00 8_555 8_555 no
H10A C10 H10C 110.00 8_555 8_555 no
H10B C10 H10C 110.00 8_555 8_555 no

loop_
_geom_bond_atom_site_label_1
_geom_bond_atom_site_label_2
_geom_bond_distance
_geom_bond_site_symmetry_2
_geom_bond_publ_flag
P1 F3 1.6097(12) . yes
P1 F4 1.6190(13) . yes
P1 F5 1.5946(13) . yes
P1 F1 1.5970(10) 8_555 yes
P1 F1 1.5970(10) . yes
P1 F2 1.5855(13) . yes
P2 F6 1.6025(11) . yes
P2 F8 1.5981(10) 5_555 yes
P2 F7 1.5980(10) 5_555 yes
P2 F7 1.5980(10) . yes
P2 F8 1.5981(10) . yes
P2 F6 1.6025(11) 5_555 yes
O1 C4 1.3478(18) . yes
O1 C7 1.3733(19) . yes
N1 C3 1.3849(19) . yes
N1 C4 1.4038(19) . yes
N1 C1 1.326(2) . yes
N2 C1 1.3301(19) . yes
N2 C2 1.3827(19) . yes
N2 C8 1.4570(17) . yes
N3 C9 1.137(4) . yes
C2 C3 1.342(2) . no
C4 C5 1.335(2) . no
C5 C6 1.431(2) . no
C6 C7 1.328(2) . no
C1 H1 0.9500 . no
C2 H2 0.9500 . no
C3 H3 0.9500 . no
C5 H5 0.9500 . no
C6 H6 0.9500 . no
C7 H7 0.9500 . no
C8 H8B 0.9900 . no
C8 H8A 0.9900 . no
C9 C10 1.453(4) . no
C10 H10A 0.9800 . no
C10 H10B 0.9800 . no
C10 H10C 0.9800 . no
C10 H10A 0.9800 8_555 no
C10 H10B 0.9800 8_555 no
C10 H10C 0.9800 8_555 no

loop_
_geom_hbond_atom_site_label_D
_geom_hbond_atom_site_label_H
_geom_hbond_atom_site_label_A
_geom_hbond_distance_DH
_geom_hbond_distance_HA
_geom_hbond_distance_DA
_geom_hbond_angle_DHA
_geom_hbond_site_symmetry_A
_geom_hbond_publ_flag
C1 H1 N3 0.9500 2.3700 3.275(2) 160.00 3_555 yes
C3 H3 F1 0.9500 2.3500 3.2951(18) 173.00 2_564 yes
C7 H7 F3 0.9500 2.4200 3.3560(19) 170.00 2_563 yes

loop_
_geom_torsion_atom_site_label_1
_geom_torsion_atom_site_label_2
_geom_torsion_atom_site_label_3
_geom_torsion_atom_site_label_4
_geom_torsion
_geom_torsion_site_symmetry_4
_geom_torsion_publ_flag
C7 O1 C4 N1 -179.29(12) . no
C7 O1 C4 C5 0.30(17) . no
C4 O1 C7 C6 0.07(18) . no
C3 N1 C1 N2 -0.24(17) . no
C4 N1 C1 N2 175.72(13) . no
C1 N1 C3 C2 -0.05(17) . no
C4 N1 C3 C2 -175.90(14) . no
C1 N1 C4 O1 157.38(14) . no
C1 N1 C4 C5 -22.1(3) . no
C3 N1 C4 O1 -27.4(2) . no
C3 N1 C4 C5 153.15(17) . no
C2 N2 C1 N1 0.42(17) . no
C8 N2 C1 N1 179.72(13) . no
C1 N2 C2 C3 -0.45(17) . no
C8 N2 C2 C3 -179.72(14) . no
C1 N2 C8 N2 -83.46(19) 8_555 no
C2 N2 C8 N2 95.71(18) 8_555 no
N2 C2 C3 N1 0.30(16) . no
O1 C4 C5 C6 -0.52(18) . no
N1 C4 C5 C6 178.98(16) . no
C4 C5 C6 C7 0.53(19) . no
C5 C6 C7 O1 -0.38(19) . no
